data_4110548
loop_
_publ_author_name
'Genia Sklute'
'Ilan Marek'

_publ_section_title
;
 New Multicomponent Approach for the Creation of Chiral Quaternary Centers
 in the Carbonyl Allylation Reactions
;
_journal_name_full 'Journal of the American Chemical Society'
_journal_page_first 4642
_journal_page_last 4649
_journal_paper_doi 10.1021/ja060498q
_journal_volume 128
_journal_year 2006
_chemical_formula_sum 'C22 H28 O2 S'
_chemical_formula_weight 356.50
_chemical_name_common 'Marek-5 Dvora'
_chemical_name_systematic
; 
 ? 
;
_space_group_IT_number 14
_symmetry_cell_setting monoclinic
_symmetry_space_group_name_Hall '-P 2ybc'
_symmetry_space_group_name_H-M 'P 1 21/c 1'
_atom_sites_solution_hydrogens geom
_atom_sites_solution_primary direct
_atom_sites_solution_secondary difmap
_audit_creation_method SHELXL-97
_cell_angle_alpha 90.00
_cell_angle_beta 114.12(3)
_cell_angle_gamma 90.00
_cell_formula_units_Z 4
_cell_length_a 11.105(2)
_cell_length_b 16.363(3)
_cell_length_c 12.000(2)
_cell_measurement_reflns_used 4934
_cell_measurement_temperature 293(2)
_cell_measurement_theta_max 25.3
_cell_measurement_theta_min 1.2
_cell_volume 1990.2(8)
_computing_cell_refinement 'Denzo-SMN (Otwinowski & Minor,1997)'
_computing_data_collection 'Collect (Nonius, 2000)'
_computing_data_reduction 'Denzo-SMN (Otwinowski & Minor,1997)'
_computing_molecular_graphics 'TEXSAN, (MSC, 1999)'
_computing_structure_refinement 'SHELXL-97 (Sheldrick, 1997)'
_computing_structure_solution 'SHELXS-97 (Sheldrick, 1997)'
_diffrn_ambient_temperature 293(2)
_diffrn_measured_fraction_theta_full 0.989
_diffrn_measured_fraction_theta_max 0.989
_diffrn_measurement_device_type 'Nonius KappaCCD'
_diffrn_measurement_method 'phi- plus omega-scans'
_diffrn_radiation_monochromator graphite
_diffrn_radiation_source 'fine-focus sealed tube'
_diffrn_radiation_type MoK\a
_diffrn_radiation_wavelength 0.71073
_diffrn_reflns_av_R_equivalents 0.0852
_diffrn_reflns_av_sigmaI/netI 0.1008
_diffrn_reflns_limit_h_max 11
_diffrn_reflns_limit_h_min -13
_diffrn_reflns_limit_k_max 18
_diffrn_reflns_limit_k_min -19
_diffrn_reflns_limit_l_max 14
_diffrn_reflns_limit_l_min -14
_diffrn_reflns_number 10234
_diffrn_reflns_theta_full 25.34
_diffrn_reflns_theta_max 25.34
_diffrn_reflns_theta_min 2.36
_exptl_absorpt_coefficient_mu 0.174
_exptl_absorpt_correction_T_max 0.9660
_exptl_absorpt_correction_T_min 0.9179
_exptl_absorpt_correction_type none
_exptl_crystal_colour colorless
_exptl_crystal_density_diffrn 1.190
_exptl_crystal_description prism
_exptl_crystal_F_000 768
_exptl_crystal_size_max 0.50
_exptl_crystal_size_mid 0.20
_exptl_crystal_size_min 0.20
_refine_diff_density_max 0.331
_refine_diff_density_min -0.347
_refine_diff_density_rms 0.050
_refine_ls_extinction_coef 0.019(3)
_refine_ls_extinction_expression Fc^*^=kFc[1+0.001xFc^2^\l^3^/sin(2\q)]^-1/4^
_refine_ls_extinction_method SHELXL
_refine_ls_goodness_of_fit_ref 0.875
_refine_ls_hydrogen_treatment mixed
_refine_ls_matrix_type full
_refine_ls_number_parameters 234
_refine_ls_number_reflns 3613
_refine_ls_number_restraints 0
_refine_ls_restrained_S_all 0.875
_refine_ls_R_factor_all 0.0997
_refine_ls_R_factor_gt 0.0554
_refine_ls_shift/su_max 0.002
_refine_ls_shift/su_mean 0.000
_refine_ls_structure_factor_coef Fsqd
_refine_ls_weighting_details 'calc w=1/[\s^2^(Fo^2^)+(0.0675P)^2^+0.0000P] where P=(Fo^2^+2Fc^2^)/3'
_refine_ls_weighting_scheme calc
_refine_ls_wR_factor_gt 0.1266
_refine_ls_wR_factor_ref 0.1383
_reflns_number_gt 2086
_reflns_number_total 3613
_reflns_threshold_expression >2sigma(I)
_cod_data_source_file ja060498qsi20060122_054802.cif
_cod_data_source_block marek5
_cod_original_cell_volume 1990.2(6)
_cod_original_sg_symbol_H-M 'P 21/c'
_cod_database_code 4110548

loop_
_symmetry_equiv_pos_as_xyz
'x, y, z'
'-x, y+1/2, -z+1/2'
'-x, -y, -z'
'x, -y-1/2, z-1/2'

loop_
_atom_site_label
_atom_site_type_symbol
_atom_site_fract_x
_atom_site_fract_y
_atom_site_fract_z
_atom_site_U_iso_or_equiv
_atom_site_adp_type
_atom_site_occupancy
_atom_site_symmetry_multiplicity
_atom_site_calc_flag
_atom_site_refinement_flags
S1 S 0.28629(7) 0.47558(4) 0.38372(6) 0.0443(2) Uani 1 1 d .
O1 O 0.3093(2) 0.56599(11) 0.39331(17) 0.0600(6) Uani 1 1 d .
O2 O 0.48026(19) 0.39485(12) 0.66726(18) 0.0583(6) Uani 1 1 d .
H2 H 0.5509 0.4002 0.6615 0.088 Uiso 1 1 calc R
C1 C 0.2356(2) 0.44778(15) 0.5054(2) 0.0397(6) Uani 1 1 d .
C2 C 0.1992(3) 0.51007(17) 0.5543(2) 0.0545(8) Uani 1 1 d .
H2A H 0.1710 0.5013 0.6191 0.065 Uiso 1 1 d R
H2B H 0.2003 0.5643 0.5243 0.065 Uiso 1 1 d R
C3 C 0.2542(3) 0.35887(15) 0.5466(2) 0.0389(6) Uani 1 1 d .
C4 C 0.4017(2) 0.33674(15) 0.5806(2) 0.0402(6) Uani 1 1 d .
H4 H 0.4171 0.3424 0.5044 0.048 Uiso 1 1 d R
C5 C 0.4393(2) 0.24991(16) 0.6269(2) 0.0411(6) Uani 1 1 d .
C6 C 0.4867(3) 0.2311(2) 0.7506(3) 0.0597(8) Uani 1 1 d .
H6 H 0.4953 0.2739 0.8080 0.072 Uiso 1 1 d R
C7 C 0.5200(3) 0.1516(3) 0.7908(4) 0.0793(11) Uani 1 1 d .
H7 H 0.5542 0.1398 0.8766 0.095 Uiso 1 1 d R
C8 C 0.5079(4) 0.0904(2) 0.7087(5) 0.0880(13) Uani 1 1 d .
H8 H 0.5306 0.0359 0.7397 0.106 Uiso 1 1 d R
C9 C 0.4634(3) 0.10833(19) 0.5870(4) 0.0764(10) Uani 1 1 d .
H9 H 0.4549 0.0639 0.5319 0.092 Uiso 1 1 d R
C10 C 0.4304(3) 0.18769(18) 0.5467(3) 0.0552(8) Uani 1 1 d .
H10 H 0.4020 0.1999 0.4615 0.066 Uiso 1 1 d R
C11 C 0.2221(3) 0.34893(18) 0.6590(2) 0.0540(8) Uani 1 1 d .
H11A H 0.2822 0.3813 0.7250 0.065 Uiso 1 1 calc R
H11B H 0.2307 0.2925 0.6829 0.065 Uiso 1 1 calc R
H11C H 0.1333 0.3668 0.6392 0.065 Uiso 1 1 calc R
C12 C 0.1671(2) 0.30061(15) 0.4441(2) 0.0422(6) Uani 1 1 d .
H12A H 0.1940 0.3054 0.3769 0.051 Uiso 1 1 calc R
H12B H 0.1864 0.2451 0.4747 0.051 Uiso 1 1 calc R
C13 C 0.0187(3) 0.31211(17) 0.3928(3) 0.0532(7) Uani 1 1 d .
H13A H -0.0026 0.3682 0.3657 0.064 Uiso 1 1 calc R
H13B H -0.0116 0.3022 0.4568 0.064 Uiso 1 1 calc R
C14 C -0.0530(3) 0.25492(18) 0.2866(3) 0.0607(8) Uani 1 1 d .
H14A H -0.0195 0.2635 0.2244 0.073 Uiso 1 1 calc R
H14B H -0.0333 0.1990 0.3149 0.073 Uiso 1 1 calc R
C15 C -0.2012(3) 0.2663(2) 0.2296(4) 0.0985(13) Uani 1 1 d .
H15A H -0.2400 0.2291 0.1624 0.118 Uiso 1 1 calc R
H15B H -0.2218 0.3214 0.2007 0.118 Uiso 1 1 calc R
H15C H -0.2358 0.2556 0.2895 0.118 Uiso 1 1 calc R
C16 C 0.1329(3) 0.46120(15) 0.2547(2) 0.0422(7) Uani 1 1 d .
C17 C 0.0223(3) 0.50749(17) 0.2382(3) 0.0551(8) Uani 1 1 d .
H17 H 0.0283 0.5498 0.2956 0.066 Uiso 1 1 d R
C18 C -0.0935(3) 0.4936(2) 0.1392(3) 0.0623(9) Uani 1 1 d .
H18 H -0.1697 0.5258 0.1285 0.075 Uiso 1 1 d R
C19 C -0.1042(3) 0.43327(19) 0.0544(2) 0.0576(8) Uani 1 1 d .
C20 C 0.0077(4) 0.39026(19) 0.0703(3) 0.0614(9) Uani 1 1 d .
H20 H 0.0013 0.3502 0.0096 0.074 Uiso 1 1 d R
C21 C 0.1260(3) 0.40389(17) 0.1684(2) 0.0550(8) Uani 1 1 d .
H21 H 0.2041 0.3738 0.1790 0.066 Uiso 1 1 d R
C22 C -0.2345(4) 0.4154(2) -0.0495(3) 0.0856(12) Uani 1 1 d .
H22A H -0.2196 0.3909 -0.1155 0.103 Uiso 1 1 calc R
H22B H -0.2829 0.4654 -0.0770 0.103 Uiso 1 1 calc R
H22C H -0.2843 0.3785 -0.0225 0.103 Uiso 1 1 calc R

loop_
_atom_site_aniso_label
_atom_site_aniso_U_11
_atom_site_aniso_U_22
_atom_site_aniso_U_33
_atom_site_aniso_U_23
_atom_site_aniso_U_13
_atom_site_aniso_U_12
S1 0.0452(4) 0.0398(4) 0.0570(4) 0.0024(3) 0.0301(3) -0.0021(3)
O1 0.0668(14) 0.0407(11) 0.0760(14) 0.0013(9) 0.0326(11) -0.0157(10)
O2 0.0464(13) 0.0574(13) 0.0731(13) -0.0172(10) 0.0264(11) -0.0120(10)
C1 0.0365(15) 0.0403(15) 0.0464(15) -0.0017(12) 0.0212(12) -0.0014(11)
C2 0.065(2) 0.0439(17) 0.0629(18) -0.0028(14) 0.0345(16) 0.0038(14)
C3 0.0403(15) 0.0404(15) 0.0451(14) 0.0002(11) 0.0266(12) 0.0012(12)
C4 0.0405(16) 0.0437(16) 0.0426(14) -0.0032(11) 0.0232(12) -0.0059(12)
C5 0.0311(14) 0.0471(16) 0.0485(15) 0.0067(12) 0.0198(12) 0.0021(12)
C6 0.0443(18) 0.081(2) 0.0606(18) 0.0151(16) 0.0284(15) 0.0063(16)
C7 0.051(2) 0.106(3) 0.089(3) 0.050(2) 0.037(2) 0.015(2)
C8 0.060(2) 0.067(3) 0.143(4) 0.049(3) 0.047(3) 0.0124(19)
C9 0.064(2) 0.045(2) 0.121(3) 0.0026(19) 0.039(2) 0.0090(17)
C10 0.0469(18) 0.0497(18) 0.0708(19) 0.0032(15) 0.0258(15) 0.0061(14)
C11 0.059(2) 0.0581(19) 0.0626(18) 0.0062(14) 0.0430(15) 0.0040(15)
C12 0.0366(16) 0.0373(15) 0.0550(16) 0.0031(12) 0.0210(13) 0.0001(12)
C13 0.0426(17) 0.0434(16) 0.078(2) 0.0065(14) 0.0288(15) -0.0014(13)
C14 0.0444(19) 0.063(2) 0.071(2) 0.0099(16) 0.0194(16) -0.0060(15)
C15 0.052(2) 0.092(3) 0.132(3) 0.012(2) 0.018(2) -0.012(2)
C16 0.0509(17) 0.0363(15) 0.0478(15) 0.0030(11) 0.0288(13) 0.0000(12)
C17 0.063(2) 0.0532(18) 0.0559(17) -0.0013(14) 0.0316(16) 0.0095(15)
C18 0.054(2) 0.076(2) 0.0565(18) 0.0047(16) 0.0214(16) 0.0124(16)
C19 0.059(2) 0.066(2) 0.0465(17) 0.0047(15) 0.0207(15) -0.0055(17)
C20 0.078(2) 0.059(2) 0.0513(18) -0.0083(15) 0.0309(17) -0.0057(18)
C21 0.068(2) 0.0489(18) 0.0603(18) -0.0020(14) 0.0391(17) 0.0032(15)
C22 0.083(3) 0.099(3) 0.064(2) 0.0058(19) 0.0191(19) -0.010(2)

loop_
_atom_type_symbol
_atom_type_description
_atom_type_scat_dispersion_real
_atom_type_scat_dispersion_imag
_atom_type_scat_source
S S 0.1246 0.1234 'International Tables Vol C Tables 4.2.6.8 and 6.1.1.4'
O O 0.0106 0.0060 'International Tables Vol C Tables 4.2.6.8 and 6.1.1.4'
C C 0.0033 0.0016 'International Tables Vol C Tables 4.2.6.8 and 6.1.1.4'
H H 0.0000 0.0000 'International Tables Vol C Tables 4.2.6.8 and 6.1.1.4'

loop_
_geom_angle_atom_site_label_1
_geom_angle_atom_site_label_2
_geom_angle_atom_site_label_3
_geom_angle
O1 S1 C16 105.59(12)
O1 S1 C1 106.47(12)
C16 S1 C1 99.42(12)
C4 O2 H2 109.5
C2 C1 C3 128.2(2)
C2 C1 S1 114.5(2)
C3 C1 S1 116.90(17)
C1 C2 H2A 120.4
C1 C2 H2B 119.6
H2A C2 H2B 120.0
C1 C3 C11 109.6(2)
C1 C3 C12 111.9(2)
C11 C3 C12 109.8(2)
C1 C3 C4 107.2(2)
C11 C3 C4 109.9(2)
C12 C3 C4 108.3(2)
O2 C4 C5 111.4(2)
O2 C4 C3 107.6(2)
C5 C4 C3 114.4(2)
O2 C4 H4 109.0
C5 C4 H4 107.3
C3 C4 H4 107.0
C10 C5 C6 118.0(3)
C10 C5 C4 120.3(2)
C6 C5 C4 121.7(2)
C7 C6 C5 120.8(3)
C7 C6 H6 120.1
C5 C6 H6 119.1
C8 C7 C6 120.1(3)
C8 C7 H7 120.1
C6 C7 H7 119.8
C9 C8 C7 119.8(3)
C9 C8 H8 122.4
C7 C8 H8 117.8
C8 C9 C10 120.2(3)
C8 C9 H9 117.6
C10 C9 H9 122.2
C5 C10 C9 121.1(3)
C5 C10 H10 119.3
C9 C10 H10 119.5
C3 C11 H11A 109.5
C3 C11 H11B 109.5
H11A C11 H11B 109.5
C3 C11 H11C 109.5
H11A C11 H11C 109.5
H11B C11 H11C 109.5
C13 C12 C3 118.0(2)
C13 C12 H12A 107.8
C3 C12 H12A 107.8
C13 C12 H12B 107.8
C3 C12 H12B 107.8
H12A C12 H12B 107.1
C12 C13 C14 112.0(2)
C12 C13 H13A 109.2
C14 C13 H13A 109.2
C12 C13 H13B 109.2
C14 C13 H13B 109.2
H13A C13 H13B 107.9
C15 C14 C13 113.8(3)
C15 C14 H14A 108.8
C13 C14 H14A 108.8
C15 C14 H14B 108.8
C13 C14 H14B 108.8
H14A C14 H14B 107.7
C14 C15 H15A 109.5
C14 C15 H15B 109.5
H15A C15 H15B 109.5
C14 C15 H15C 109.5
H15A C15 H15C 109.5
H15B C15 H15C 109.5
C21 C16 C17 119.4(3)
C21 C16 S1 118.8(2)
C17 C16 S1 121.8(2)
C18 C17 C16 119.8(3)
C18 C17 H17 120.5
C16 C17 H17 119.6
C17 C18 C19 121.6(3)
C17 C18 H18 119.4
C19 C18 H18 119.0
C20 C19 C18 117.5(3)
C20 C19 C22 121.7(3)
C18 C19 C22 120.8(3)
C21 C20 C19 121.9(3)
C21 C20 H20 120.5
C19 C20 H20 117.6
C20 C21 C16 119.6(3)
C20 C21 H21 121.7
C16 C21 H21 118.7
C19 C22 H22A 109.5
C19 C22 H22B 109.5
H22A C22 H22B 109.5
C19 C22 H22C 109.5
H22A C22 H22C 109.5
H22B C22 H22C 109.5

loop_
_geom_bond_atom_site_label_1
_geom_bond_atom_site_label_2
_geom_bond_distance
S1 O1 1.4977(19)
S1 C16 1.789(3)
S1 C1 1.824(3)
O2 C4 1.416(3)
O2 H2 0.8200
C1 C2 1.320(3)
C1 C3 1.523(3)
C2 H2A 0.9602
C2 H2B 0.9600
C3 C11 1.539(3)
C3 C12 1.545(3)
C3 C4 1.560(3)
C4 C5 1.521(4)
C4 H4 1.0006
C5 C10 1.377(4)
C5 C6 1.391(4)
C6 C7 1.383(4)
C6 H6 0.9601
C7 C8 1.373(5)
C7 H7 0.9600
C8 C9 1.368(5)
C8 H8 0.9598
C9 C10 1.382(4)
C9 H9 0.9599
C10 H10 0.9599
C11 H11A 0.9600
C11 H11B 0.9600
C11 H11C 0.9600
C12 C13 1.516(4)
C12 H12A 0.9700
C12 H12B 0.9700
C13 C14 1.518(4)
C13 H13A 0.9700
C13 H13B 0.9700
C14 C15 1.514(4)
C14 H14A 0.9700
C14 H14B 0.9700
C15 H15A 0.9600
C15 H15B 0.9600
C15 H15C 0.9600
C16 C21 1.375(3)
C16 C17 1.386(4)
C17 C18 1.366(4)
C17 H17 0.9599
C18 C19 1.388(4)
C18 H18 0.9599
C19 C20 1.372(4)
C19 C22 1.503(4)
C20 C21 1.378(4)
C20 H20 0.9600
C21 H21 0.9603
C22 H22A 0.9600
C22 H22B 0.9600
C22 H22C 0.9600
